data_7003403
loop_
_publ_author_name
'Ferguson, Alan'
'McGregor, Julie'
'Parkin, Andrew'
'Murrie, Mark'

_publ_section_title
;
 Linking iron(iii) carboxylates into high-nuclearity complexes by using
 Bis-tris
;
_journal_issue 6
_journal_name_full 'Dalton Transactions'
_journal_page_first 731
_journal_page_last 733
_journal_paper_doi 10.1039/b715932c
_journal_year 2008
_chemical_formula_moiety 'C86 H163.00 Fe10 N7 O44.00'
_chemical_formula_sum 'C86 H163 Fe10 N7 O44'
_chemical_formula_weight 2557.73
_space_group_IT_number 56
_symmetry_cell_setting orthorhombic
_symmetry_space_group_name_Hall '-P 2ab 2ac'
_symmetry_space_group_name_H-M 'P c c n'
_atom_sites_solution_hydrogens geom
_atom_sites_solution_primary direct
_audit_creation_date 07-07-27
_audit_creation_method CRYSTALS_ver_12.84
_cell_angle_alpha 90
_cell_angle_beta 90
_cell_angle_gamma 90
_cell_formula_units_Z 4
_cell_length_a 23.6467(11)
_cell_length_b 24.0903(12)
_cell_length_c 20.2106(10)
_cell_measurement_reflns_used 7435
_cell_measurement_temperature 100
_cell_measurement_theta_max 32
_cell_measurement_theta_min 2
_cell_volume 11513.1(10)
_computing_cell_refinement APEXII
_computing_data_collection 'APEXII (Bruker, 2006)'
_computing_data_reduction APEXII
_computing_molecular_graphics MERCURY
_computing_publication_material 'CRYSTALS (Betteridge et al., 2003)'
_computing_structure_refinement 'CRYSTALS (Betteridge et al., 2003)'
_computing_structure_solution 'SIR92 (Altomare et al., 1994)'
_diffrn_ambient_temperature 100
_diffrn_measured_fraction_theta_full 0.998
_diffrn_measured_fraction_theta_max 0.998
_diffrn_measurement_device_type 'Bruker APEXII CCD diffractometer'
_diffrn_measurement_method '\f & \w scans'
_diffrn_radiation_monochromator graphite
_diffrn_radiation_type 'Mo K\a'
_diffrn_radiation_wavelength 0.71073
_diffrn_reflns_av_R_equivalents 0.066
_diffrn_reflns_limit_h_max 32
_diffrn_reflns_limit_h_min 0
_diffrn_reflns_limit_k_max 32
_diffrn_reflns_limit_k_min 0
_diffrn_reflns_limit_l_max 27
_diffrn_reflns_limit_l_min 0
_diffrn_reflns_number 15509
_diffrn_reflns_theta_full 29.158
_diffrn_reflns_theta_max 29.158
_diffrn_reflns_theta_min 1.207
_diffrn_standards_number 0
_exptl_absorpt_coefficient_mu 1.305
_exptl_absorpt_correction_T_max 0.68
_exptl_absorpt_correction_T_min 0.63
_exptl_absorpt_correction_type multi-scan
_exptl_absorpt_process_details 'SORTAV (Blessing)'
_exptl_crystal_colour orange
_exptl_crystal_density_diffrn 1.476
_exptl_crystal_description block
_exptl_crystal_F_000 5360
_exptl_crystal_size_max 0.30
_exptl_crystal_size_mid 0.30
_exptl_crystal_size_min 0.20
_refine_diff_density_max 1.41
_refine_diff_density_min -1.00
_refine_ls_extinction_method None
_refine_ls_goodness_of_fit_ref 1.0722
_refine_ls_hydrogen_treatment mixed
_refine_ls_matrix_type full
_refine_ls_number_parameters 712
_refine_ls_number_reflns 15509
_refine_ls_number_restraints 17
_refine_ls_R_factor_all 0.0677
_refine_ls_R_factor_gt 0.0351
_refine_ls_shift/su_max 0.001278
_refine_ls_structure_factor_coef Fsqd
_refine_ls_weighting_details
;
Method, part 1, Chebychev polynomial, (Watkin, 1994, Prince, 1982)
[weight] = 1.0/[A~0~*T~0~(x)+A~1~*T~1~(x) ... +A~n-1~]*T~n-1~(x)]
where A~i~ are the Chebychev coefficients listed below and x= Fcalc/Fmax
Method = Robust Weighting (Prince, 1982)
W = [weight] * [1-(deltaF/6*sigmaF)^2^]^2^
A~i~ are:
314. 524. 326. 148. 37.6
;
_refine_ls_weighting_scheme calc
_refine_ls_wR_factor_all 0.1434
_refine_ls_wR_factor_gt 0.0907
_refine_ls_wR_factor_ref 0.1434
_reflns_limit_h_max 32
_reflns_limit_h_min 0
_reflns_limit_k_max 32
_reflns_limit_k_min 0
_reflns_limit_l_max 27
_reflns_limit_l_min 0
_reflns_number_gt 8577
_reflns_number_total 73922
_reflns_threshold_expression I>2.0\s(I)
_oxford_diffrn_Wilson_B_factor 1.21
_oxford_diffrn_Wilson_scale 148.55
_oxford_refine_ls_scale 0.3133(2)
_oxford_structure_analysis_title 'jm8 in Pccn'
_cod_data_source_file b715932c.txt
_cod_data_source_block jm8
_cod_depositor_comments
;
The following automatic conversions were performed:
'_symmetry_cell_setting' value 'Orthorhombic' changed to 'orthorhombic'
according to '/home/saulius/struct/CIF-dictionaries/cif_core.dic'
dictionary named 'cif_core.dic' version 2.4.1 from 2010-06-29.

Automatic conversion script
Id: cif_fix_enum 1527 2010-12-29 10:47:43Z saulius 
;
_cod_original_sg_symbol_H-M 'P c c n '
_cod_original_formula_sum 'C86 H163.00 Fe10 N7 O44.00'
_cod_database_code 7003403

loop_
_symmetry_equiv_pos_as_xyz
x,y,z
-x,-y,-z
-x+1/2,y,z+1/2
x+1/2,-y,-z+1/2
x,-y+1/2,z+1/2
-x,y+1/2,-z+1/2
-x+1/2,-y+1/2,z
x+1/2,y+1/2,-z

loop_
_atom_site_label
_atom_site_type_symbol
_atom_site_fract_x
_atom_site_fract_y
_atom_site_fract_z
_atom_site_U_iso_or_equiv
_atom_site_occupancy
_atom_site_adp_type
_atom_site_refinement_flags_posn
_atom_site_refinement_flags_adp
_atom_site_refinement_flags_occupancy
_atom_site_disorder_assembly
_atom_site_disorder_group
_atom_site_attached_hydrogens
Fe2 Fe -0.102701(19) 0.37179(2) -0.04352(2) 0.0148 1.0000 Uani . . . . . .
O2 O -0.06215(9) 0.43358(10) -0.07173(11) 0.0143 1.0000 Uani . . . . . .
Fe3 Fe -0.03996(2) 0.44980(2) -0.16386(2) 0.0158 1.0000 Uani . . . . . .
O3 O -0.07922(10) 0.51875(9) -0.14896(11) 0.0144 1.0000 Uani . . . . . .
Fe5 Fe -0.094747(18) 0.508312(19) -0.05559(2) 0.0123 1.0000 Uani . . . . . .
O6 O -0.10232(9) 0.49019(10) 0.03957(11) 0.0163 1.0000 Uani . . . . . .
C7 C -0.14884(13) 0.50857(15) 0.07801(16) 0.0172 0.875(5) Uani . . P 1 . .
C8 C -0.1697(5) 0.4626(9) 0.1248(11) 0.021(6) 0.125(5) Uiso D . P 2 . .
C9 C -0.13616(16) 0.49829(16) 0.15197(19) 0.0167 0.875(5) Uani . . P 1 . .
C10 C -0.08554(16) 0.53586(16) 0.1720(2) 0.0247 0.875(5) Uani . . P 1 . .
O11 O -0.03442(10) 0.51511(10) 0.14390(12) 0.0178 1.0000 Uani . . . . . .
C12 C -0.18912(17) 0.51308(18) 0.19123(19) 0.0210 0.875(5) Uani . . P 1 . .
O13 O -0.17940(13) 0.50746(16) 0.25964(15) 0.0292 0.875(5) Uani D . P 1 . .
N14 N -0.11664(11) 0.43999(12) 0.16001(14) 0.0160 1.0000 Uani D . . . . .
C15 C -0.15625(16) 0.39609(17) 0.1352(2) 0.0178 0.875(5) Uani . . P 1 . .
C16 C -0.1002(7) 0.3773(4) 0.1658(7) 0.039(8) 0.125(5) Uiso D . P 2 . .
C17 C -0.1510(12) 0.3620(14) 0.2118(15) 0.028(7) 0.125(5) Uiso D . P 2 . .
O18 O -0.1549(14) 0.3032(14) 0.2221(17) 0.053(8) 0.125(5) Uiso . . P 2 . .
C19 C -0.09393(16) 0.42467(18) 0.22654(19) 0.0195 0.875(5) Uani . . P 1 . .
C20 C -0.04854(15) 0.38065(16) 0.2179(2) 0.0245 0.875(5) Uani . . P 1 . .
O21 O -0.01022(9) 0.39800(10) 0.16677(12) 0.0160 1.0000 Uani . . . . . .
Fe4 Fe -0.067577(19) 0.58426(2) -0.19377(2) 0.0137 1.0000 Uani . . . . . .
C23 C -0.1024(12) 0.4839(5) 0.2138(5) 0.022(6) 0.125(5) Uiso D . P 2 . .
C24 C -0.12394(16) 0.35207(15) 0.09707(17) 0.0215 0.875(5) Uani . . P 2 . .
O25 O -0.08431(10) 0.37735(10) 0.05230(12) 0.0171 1.0000 Uani . . . . . .
O26 O -0.10756(13) 0.41360(12) -0.20456(14) 0.0308 1.0000 Uani . . . . . .
C27 C -0.13671(16) 0.37231(16) -0.18942(18) 0.0240 1.0000 Uani . . . . . .
O28 O -0.13805(12) 0.34976(12) -0.13298(14) 0.0262 1.0000 Uani . . . . . .
C29 C -0.1723(2) 0.3475(2) -0.2451(2) 0.0369 1.0000 Uani . . . . . .
C30 C -0.2197(3) 0.3146(4) -0.2202(3) 0.0786 1.0000 Uani . . . . . .
C31 C -0.1953(3) 0.3950(3) -0.2881(4) 0.0745 1.0000 Uani . . . . . .
C32 C -0.1319(3) 0.3161(4) -0.2888(3) 0.0755 1.0000 Uani . . . . . .
Fe1 Fe -0.045459(19) 0.44382(2) 0.09267(2) 0.0149 1.0000 Uani . . . . . .
O1 O 0.02043(10) 0.45174(10) 0.03782(11) 0.0159 1.0000 Uani D . . . . .
O35 O -0.14297(11) 0.59681(12) -0.24425(14) 0.0250 1.0000 Uani . . . . . .
C36 C -0.12517(15) 0.64287(16) -0.26786(19) 0.0231 1.0000 Uani . . . . . .
O37 O -0.07608(11) 0.65845(11) -0.25436(13) 0.0223 1.0000 Uani . . . . . .
C38 C -0.16327(18) 0.6765(2) -0.3136(2) 0.0360 1.0000 Uani . . . . . .
C39 C -0.1454(2) 0.7375(2) -0.3124(3) 0.0448 1.0000 Uani . . . . . .
C40 C -0.1557(3) 0.6528(3) -0.3833(3) 0.0534 1.0000 Uani . . . . . .
C41 C -0.2246(2) 0.6706(3) -0.2910(3) 0.0574 1.0000 Uani . . . . . .
O42 O -0.10038(11) 0.63427(10) -0.12238(12) 0.0200 1.0000 Uani . . . . . .
C43 C -0.13051(14) 0.62632(14) -0.07175(17) 0.0176 1.0000 Uani . . . . . .
O44 O -0.13666(10) 0.58029(10) -0.04313(12) 0.0168 1.0000 Uani . . . . . .
C45 C -0.15936(18) 0.67652(16) -0.0404(2) 0.0296 1.0000 Uani . . . . . .
C46 C -0.2159(2) 0.6598(2) -0.0098(3) 0.0494 1.0000 Uani . . . . . .
C47 C -0.1196(3) 0.6975(2) 0.0130(3) 0.0523 1.0000 Uani . . . . . .
C48 C -0.1701(3) 0.7210(2) -0.0933(3) 0.0493 1.0000 Uani . . . . . .
O49 O -0.04079(11) 0.54896(11) -0.27945(12) 0.0219 1.0000 Uani . . . . . .
C50 C -0.02719(15) 0.50108(15) -0.29840(17) 0.0187 1.0000 Uani . . . . . .
O51 O -0.01923(13) 0.46010(11) -0.26078(13) 0.0266 1.0000 Uani . . . . . .
C52 C -0.01644(18) 0.49332(17) -0.37252(18) 0.0262 1.0000 Uani . . . . . .
C53 C 0.0432(3) 0.5153(3) -0.3856(3) 0.0559 1.0000 Uani . . . 1 . .
C55 C -0.0215(3) 0.4335(2) -0.3919(2) 0.0504 1.0000 Uani . . . 1 . .
C57 C -0.0584(3) 0.5289(3) -0.4119(2) 0.0575 1.0000 Uani . . . 1 . .
O59 O -0.17788(10) 0.48000(10) -0.07233(12) 0.0177 1.0000 Uani . . . . . .
C60 C -0.20496(14) 0.44158(14) -0.04419(16) 0.0168 1.0000 Uani . . . . . .
O61 O -0.18229(10) 0.39746(11) -0.02263(13) 0.0195 1.0000 Uani . . . . . .
C62 C -0.26926(14) 0.44751(15) -0.03594(19) 0.0215 1.0000 Uani . . . . . .
C63 C -0.29533(17) 0.4212(2) -0.0977(2) 0.0338 1.0000 Uani . . . . . .
C64 C -0.28693(17) 0.50862(18) -0.0307(2) 0.0329 1.0000 Uani . . . . . .
C65 C -0.28987(16) 0.41667(19) 0.0256(2) 0.0304 1.0000 Uani . . . . . .
O66 O -0.03924(11) 0.31288(10) -0.06710(13) 0.0209 1.0000 Uani . . . . . .
C67 C -0.07245(16) 0.27271(15) -0.05242(19) 0.0224 1.0000 Uani . . . . . .
O68 O -0.11892(11) 0.28416(11) -0.02558(13) 0.0211 1.0000 Uani . . . . . .
C69 C -0.05882(18) 0.21333(16) -0.0716(2) 0.0294 1.0000 Uani . . . . . .
C70 C -0.0756(3) 0.1742(2) -0.0156(3) 0.0499 1.0000 Uani . . . . . .
C71 C -0.0976(3) 0.1989(2) -0.1312(3) 0.0486 1.0000 Uani . . . . . .
C72 C 0.0015(2) 0.2069(2) -0.0931(4) 0.0643 1.0000 Uani . . . . . .
C73 C 0.0152(3) 0.2229(2) 0.1773(3) 0.0470 1.0000 Uani . . . . . .
N74 N 0.0214(3) 0.1928(2) 0.2204(3) 0.0697 1.0000 Uani . . . . . .
C75 C 0.0075(3) 0.2594(2) 0.1211(3) 0.0486 1.0000 Uani . . . . . .
O4 O 0.00207(13) 0.37292(11) -0.16804(15) 0.0263 1.0000 Uani D . . . . .
C77 C 0.3773(3) 0.3616(3) 0.0960(4) 0.0603 1.0000 Uani . . . . . .
C78 C 0.3494(3) 0.3717(3) 0.1580(4) 0.0689 1.0000 Uani . . . . . .
N79 N 0.4006(3) 0.3522(3) 0.0473(4) 0.0883 1.0000 Uani . . . . . .
O80 O -0.22803(14) 0.54566(18) -0.17721(19) 0.0444 1.0000 Uani D . . . . .
C81 C 0.2500 0.7500 0.0284(4) 0.0437 1.0000 Uani DS T . . . .
C82 C 0.2500 0.7500 -0.0426(4) 0.0484 1.0000 Uani S T . . . .
N83 N 0.2500 0.7500 -0.0974(4) 0.0820 1.0000 Uani S T . . . .
H121 H -0.1995 0.5525 0.1816 0.0245 0.875(5) Uiso R . P 1 . .
H122 H -0.2208 0.4881 0.1776 0.0245 0.875(5) Uiso R . P 1 . .
H301 H -0.2415 0.2983 -0.2579 0.1039 1.0000 Uiso R . . . . .
H302 H -0.2447 0.3403 -0.1945 0.1039 1.0000 Uiso R . . . . .
H303 H -0.2060 0.2842 -0.1906 0.1039 1.0000 Uiso R . . . . .
H311 H -0.2183 0.3793 -0.3251 0.1005 1.0000 Uiso R . . . . .
H312 H -0.2196 0.4196 -0.2601 0.1005 1.0000 Uiso R . . . . .
H313 H -0.1632 0.4171 -0.3067 0.1005 1.0000 Uiso R . . . . .
H321 H -0.1532 0.2985 -0.3260 0.1195 1.0000 Uiso R . . . . .
H322 H -0.1029 0.3421 -0.3071 0.1195 1.0000 Uiso R . . . . .
H323 H -0.1128 0.2866 -0.2621 0.1195 1.0000 Uiso R . . . . .
H391 H -0.1703 0.7596 -0.3425 0.0525 1.0000 Uiso R . . . . .
H392 H -0.1488 0.7521 -0.2663 0.0525 1.0000 Uiso R . . . . .
H393 H -0.1053 0.7406 -0.3275 0.0525 1.0000 Uiso R . . . . .
H401 H -0.1798 0.6736 -0.4155 0.0641 1.0000 Uiso R . . . . .
H402 H -0.1151 0.6560 -0.3966 0.0641 1.0000 Uiso R . . . . .
H403 H -0.1669 0.6127 -0.3832 0.0641 1.0000 Uiso R . . . . .
H411 H -0.2501 0.6925 -0.3207 0.0739 1.0000 Uiso R . . . . .
H412 H -0.2285 0.6843 -0.2445 0.0739 1.0000 Uiso R . . . . .
H413 H -0.2354 0.6305 -0.2930 0.0739 1.0000 Uiso R . . . . .
H461 H -0.2346 0.6930 0.0103 0.0614 1.0000 Uiso R . . . . .
H462 H -0.2409 0.6439 -0.0449 0.0614 1.0000 Uiso R . . . . .
H463 H -0.2090 0.6312 0.0252 0.0614 1.0000 Uiso R . . . . .
H471 H -0.1364 0.7305 0.0357 0.0652 1.0000 Uiso R . . . . .
H472 H -0.0827 0.7081 -0.0076 0.0652 1.0000 Uiso R . . . . .
H473 H -0.1134 0.6672 0.0460 0.0652 1.0000 Uiso R . . . . .
H481 H -0.1894 0.7536 -0.0725 0.0615 1.0000 Uiso R . . . . .
H482 H -0.1331 0.7331 -0.1125 0.0615 1.0000 Uiso R . . . . .
H483 H -0.1946 0.7055 -0.1292 0.0615 1.0000 Uiso R . . . . .
H531 H 0.0524 0.5111 -0.4336 0.0883 1.0000 Uiso R . . 1 . .
H532 H 0.0452 0.5554 -0.3730 0.0883 1.0000 Uiso R . . 1 . .
H533 H 0.0710 0.4937 -0.3586 0.0883 1.0000 Uiso R . . 1 . .
H551 H -0.0143 0.4295 -0.4405 0.0697 1.0000 Uiso R . . 1 . .
H552 H -0.0605 0.4201 -0.3814 0.0697 1.0000 Uiso R . . 1 . .
H553 H 0.0067 0.4109 -0.3668 0.0697 1.0000 Uiso R . . 1 . .
H571 H -0.0514 0.5237 -0.4603 0.0750 1.0000 Uiso R . . 1 . .
H572 H -0.0529 0.5688 -0.4000 0.0750 1.0000 Uiso R . . 1 . .
H573 H -0.0980 0.5175 -0.4011 0.0750 1.0000 Uiso R . . 1 . .
H631 H -0.3375 0.4235 -0.0961 0.0424 1.0000 Uiso R . . . . .
H632 H -0.2812 0.4414 -0.1377 0.0424 1.0000 Uiso R . . . . .
H633 H -0.2835 0.3814 -0.1001 0.0424 1.0000 Uiso R . . . . .
H641 H -0.3289 0.5115 -0.0255 0.0403 1.0000 Uiso R . . . . .
H642 H -0.2750 0.5286 -0.0717 0.0403 1.0000 Uiso R . . . . .
H643 H -0.2680 0.5257 0.0086 0.0403 1.0000 Uiso R . . . . .
H651 H -0.3318 0.4208 0.0302 0.0377 1.0000 Uiso R . . . . .
H652 H -0.2708 0.4324 0.0656 0.0377 1.0000 Uiso R . . . . .
H653 H -0.2801 0.3764 0.0213 0.0377 1.0000 Uiso R . . . . .
H701 H -0.0664 0.1352 -0.0286 0.0643 1.0000 Uiso R . . . . .
H702 H -0.1172 0.1776 -0.0079 0.0643 1.0000 Uiso R . . . . .
H703 H -0.0548 0.1840 0.0259 0.0643 1.0000 Uiso R . . . . .
H711 H -0.0901 0.1598 -0.1456 0.0657 1.0000 Uiso R . . . . .
H712 H -0.0894 0.2248 -0.1686 0.0657 1.0000 Uiso R . . . . .
H713 H -0.1382 0.2026 -0.1179 0.0657 1.0000 Uiso R . . . . .
H721 H 0.0086 0.1672 -0.1050 0.0801 1.0000 Uiso R . . . . .
H722 H 0.0082 0.2309 -0.1327 0.0801 1.0000 Uiso R . . . . .
H723 H 0.0277 0.2182 -0.0567 0.0801 1.0000 Uiso R . . . . .
H751 H 0.0022 0.2984 0.1368 0.0620 1.0000 Uiso R . . . . .
H752 H 0.0417 0.2575 0.0921 0.0620 1.0000 Uiso R . . . . .
H753 H -0.0265 0.2475 0.0954 0.0620 1.0000 Uiso R . . . . .
H781 H 0.3345 0.4105 0.1599 0.0870 1.0000 Uiso R . . . . .
H782 H 0.3772 0.3659 0.1947 0.0870 1.0000 Uiso R . . . . .
H783 H 0.3174 0.3449 0.1630 0.0870 1.0000 Uiso R . . . . .
C701 C -0.14884(13) 0.50857(15) 0.07801(16) 0.0172 0.125(5) Uani D . P 2 . .
H71 H -0.1549 0.5495 0.0707 0.0171 0.875(5) Uiso . . P 1 . .
H72 H -0.1838 0.4882 0.0648 0.0171 0.875(5) Uiso . . P 1 . .
H7011 H -0.1370 0.5383 0.1098 0.0204 0.125(5) Uiso . . P 2 . .
H7012 H -0.1802 0.5225 0.0496 0.0204 0.125(5) Uiso . . P 2 . .
H171 H -0.1505 0.3821 0.2551 0.0429 0.125(5) Uiso R . P 2 . .
H172 H -0.1865 0.3713 0.1874 0.0429 0.125(5) Uiso R . P 2 . .
H191 H -0.0772 0.4582 0.2482 0.0219 0.875(5) Uiso R . P 1 . .
H192 H -0.1253 0.4099 0.2546 0.0219 0.875(5) Uiso R . P 1 . .
H151 H -0.1848 0.4135 0.1053 0.0219 0.875(5) Uiso R . P 1 . .
H152 H -0.1760 0.3786 0.1737 0.0219 0.875(5) Uiso R . P 1 . .
H81 H -0.1976 0.4779 0.1572 0.0250 0.125(5) Uiso R . P 2 . .
H82 H -0.1880 0.4326 0.0981 0.0250 0.125(5) Uiso R . P 2 . .
C201 C -0.04854(15) 0.38065(16) 0.2179(2) 0.0245 0.125(5) Uani D . P 2 . .
C241 C -0.12394(16) 0.35207(15) 0.09707(17) 0.0215 0.125(5) Uani D . P . . .
H2011 H -0.0500 0.4062 0.2565 0.0313 0.125(5) Uiso . . P 2 . .
H2012 H -0.0392 0.3417 0.2349 0.0313 0.125(5) Uiso . . P 2 . .
H2411 H -0.1641 0.3591 0.0837 0.0261 0.125(5) Uiso . . P . . .
H2412 H -0.1183 0.3100 0.0987 0.0261 0.125(5) Uiso . . P . . .
H201 H -0.0272 0.3749 0.2608 0.0313 0.875(5) Uiso . . P 1 . .
H202 H -0.0664 0.3438 0.2055 0.0313 0.875(5) Uiso . . P 1 . .
H241 H -0.1517 0.3283 0.0712 0.0261 0.875(5) Uiso . . P 2 . .
H242 H -0.1033 0.3267 0.1287 0.0261 0.875(5) Uiso . . P 2 . .
C101 C -0.08554(16) 0.53586(16) 0.1720(2) 0.0247 0.125(5) Uani D . P 2 . .
H13 H -0.213(2) 0.520(3) 0.277(3) 0.0500 0.875(5) Uiso D . P 1 . .
H41 H -0.008(3) 0.348(2) -0.142(3) 0.0500 1.0000 Uiso D . . . . .
H801 H -0.224(3) 0.516(2) -0.213(3) 0.0500 1.0000 Uiso D . . . . .
H802 H -0.209(2) 0.524(2) -0.145(3) 0.0500 1.0000 Uiso D . . . . .
H811 H 0.284(3) 0.754(7) 0.046(7) 0.0500 0.5000 Uiso D . . . . .
H42 H 0.001(3) 0.353(2) -0.201(2) 0.0500 1.0000 Uiso D . . . . .
H812 H 0.235(7) 0.717(4) 0.042(6) 0.0500 0.5000 Uiso D . . . . .
H181 H -0.1831 0.2930 0.2493 0.0626 0.125(5) Uiso R . P 2 . .
H813 H 0.222(5) 0.772(5) 0.044(7) 0.0500 0.5000 Uiso D . . . . .
H101 H -0.0923 0.5747 0.1556 0.0301 0.875(5) Uiso . . P 1 . .
H102 H -0.0820 0.5367 0.2214 0.0301 0.875(5) Uiso . . P 1 . .
H1011 H -0.0788 0.5701 0.1995 0.0301 0.125(5) Uiso . . P 2 . .
H1012 H -0.1148 0.5443 0.1377 0.0301 0.125(5) Uiso . . P 2 . .
H231 H -0.1358 0.4912 0.2430 0.0231 0.125(5) Uiso R . P 2 . .
H232 H -0.0700 0.4707 0.2414 0.0231 0.125(5) Uiso R . P 2 . .
H1 H 0.010(3) 0.446(2) -0.001(2) 0.0500 1.0000 Uiso D . . . . .

loop_
_atom_site_aniso_label
_atom_site_aniso_U_11
_atom_site_aniso_U_22
_atom_site_aniso_U_33
_atom_site_aniso_U_23
_atom_site_aniso_U_13
_atom_site_aniso_U_12
Fe2 0.0119(2) 0.0166(2) 0.0160(2) 0.00302(17) 0.00037(16) -0.00073(16)
O2 0.0133(10) 0.0162(10) 0.0135(10) 0.0026(8) 0.0014(8) 0.0019(8)
Fe3 0.0185(2) 0.0166(2) 0.0124(2) 0.00044(17) 0.00271(17) 0.00015(17)
O3 0.0131(10) 0.0170(11) 0.0131(10) 0.0022(8) 0.0001(8) 0.0004(8)
Fe5 0.00857(18) 0.0167(2) 0.01158(19) 0.00159(16) 0.00036(15) 0.00026(16)
O6 0.0085(9) 0.0265(12) 0.0139(10) 0.0013(9) 0.0016(8) 0.0027(9)
C7 0.0109(13) 0.0244(16) 0.0164(14) 0.0023(12) 0.0047(11) 0.0031(12)
C9 0.0139(16) 0.0203(18) 0.0157(16) 0.0015(13) 0.0033(13) 0.0003(13)
C10 0.0183(16) 0.0235(17) 0.0323(19) -0.0008(15) 0.0114(14) 0.0003(13)
O11 0.0133(10) 0.0204(11) 0.0199(11) 0.0022(9) 0.0045(9) 0.0025(9)
C12 0.0170(17) 0.029(2) 0.0173(17) 0.0005(15) 0.0057(14) 0.0044(15)
O13 0.0203(15) 0.049(2) 0.0179(14) 0.0038(14) 0.0058(11) 0.0075(14)
N14 0.0110(11) 0.0220(13) 0.0150(12) 0.0030(11) 0.0008(10) -0.0003(10)
C15 0.0111(15) 0.0225(18) 0.0196(18) 0.0047(14) 0.0014(13) -0.0041(13)
C19 0.0162(17) 0.029(2) 0.0138(16) 0.0067(14) 0.0038(13) 0.0017(15)
C20 0.0152(15) 0.0288(18) 0.0296(19) 0.0119(15) 0.0028(13) -0.0008(13)
O21 0.0094(10) 0.0236(12) 0.0149(10) 0.0011(9) 0.0009(8) -0.0006(8)
Fe4 0.01090(19) 0.0174(2) 0.0128(2) 0.00287(17) 0.00015(16) 0.00108(16)
C24 0.0233(17) 0.0217(16) 0.0195(16) 0.0053(13) 0.0054(13) -0.0023(13)
O25 0.0118(10) 0.0229(12) 0.0165(11) 0.0038(9) 0.0029(8) -0.0016(9)
O26 0.0405(17) 0.0297(14) 0.0223(13) 0.0035(11) -0.0092(12) -0.0117(13)
C27 0.0245(17) 0.0275(18) 0.0200(16) 0.0001(14) -0.0054(14) -0.0031(14)
O28 0.0293(14) 0.0276(14) 0.0216(12) 0.0017(11) -0.0049(11) -0.0066(11)
C29 0.037(2) 0.049(3) 0.025(2) 0.0020(18) -0.0114(17) -0.013(2)
C30 0.084(5) 0.116(6) 0.035(3) -0.003(3) -0.013(3) -0.073(5)
C31 0.067(4) 0.086(5) 0.070(4) 0.040(4) -0.047(4) -0.035(4)
C32 0.072(5) 0.101(6) 0.053(4) -0.039(4) -0.006(3) 0.003(4)
Fe1 0.00848(19) 0.0245(2) 0.0117(2) 0.00215(17) 0.00072(15) 0.00064(17)
O1 0.0097(10) 0.0256(12) 0.0123(10) -0.0005(9) -0.0019(8) -0.0022(9)
O35 0.0145(11) 0.0348(15) 0.0256(13) 0.0106(11) -0.0036(10) 0.0017(10)
C36 0.0175(16) 0.0298(18) 0.0221(16) 0.0092(14) 0.0023(13) 0.0074(14)
O37 0.0178(12) 0.0256(13) 0.0234(13) 0.0096(10) 0.0032(10) 0.0045(10)
C38 0.0200(18) 0.050(3) 0.038(2) 0.020(2) -0.0019(16) 0.0093(17)
C39 0.033(2) 0.045(3) 0.056(3) 0.029(2) 0.006(2) 0.014(2)
C40 0.050(3) 0.072(4) 0.038(3) 0.015(3) -0.021(2) 0.006(3)
C41 0.019(2) 0.069(4) 0.084(4) 0.041(3) -0.002(2) 0.009(2)
O42 0.0214(12) 0.0179(11) 0.0207(12) 0.0027(9) 0.0054(10) 0.0028(9)
C43 0.0134(14) 0.0195(15) 0.0199(15) -0.0039(12) 0.0010(12) 0.0029(12)
O44 0.0126(10) 0.0191(11) 0.0187(11) 0.0013(9) 0.0033(9) 0.0014(8)
C45 0.031(2) 0.0195(17) 0.038(2) 0.0018(16) 0.0180(17) 0.0044(15)
C46 0.041(3) 0.033(2) 0.074(4) 0.010(2) 0.036(3) 0.016(2)
C47 0.074(4) 0.039(3) 0.043(3) -0.021(2) 0.016(3) -0.008(3)
C48 0.057(3) 0.030(2) 0.061(3) 0.017(2) 0.028(3) 0.022(2)
O49 0.0272(13) 0.0241(12) 0.0143(11) 0.0023(9) 0.0034(10) 0.0025(10)
C50 0.0200(15) 0.0221(16) 0.0141(14) -0.0023(12) 0.0013(12) -0.0031(12)
O51 0.0391(16) 0.0240(13) 0.0166(12) 0.0013(10) 0.0069(11) 0.0011(11)
C52 0.034(2) 0.032(2) 0.0128(15) -0.0018(14) 0.0031(14) -0.0047(16)
C53 0.055(3) 0.082(4) 0.031(2) -0.012(3) 0.020(2) -0.029(3)
C55 0.083(4) 0.041(3) 0.027(2) -0.011(2) 0.011(2) -0.009(3)
C57 0.081(4) 0.070(4) 0.021(2) -0.003(2) -0.010(2) 0.018(3)
O59 0.0132(10) 0.0230(12) 0.0171(11) 0.0025(9) -0.0018(8) -0.0017(9)
C60 0.0135(14) 0.0196(15) 0.0173(15) 0.0008(12) -0.0031(11) -0.0027(12)
O61 0.0119(10) 0.0225(12) 0.0240(12) 0.0045(10) -0.0008(9) 0.0000(9)
C62 0.0104(13) 0.0238(17) 0.0304(18) 0.0052(14) -0.0024(13) -0.0009(12)
C63 0.0186(17) 0.048(3) 0.034(2) 0.0038(19) -0.0135(16) -0.0065(17)
C64 0.0172(16) 0.032(2) 0.050(3) 0.0054(19) 0.0055(17) 0.0029(15)
C65 0.0131(15) 0.042(2) 0.036(2) 0.0105(18) 0.0036(15) -0.0028(15)
O66 0.0180(11) 0.0184(11) 0.0262(13) 0.0022(10) 0.0033(10) -0.0017(9)
C67 0.0216(16) 0.0187(16) 0.0270(18) 0.0029(13) 0.0002(14) -0.0016(13)
O68 0.0166(11) 0.0212(12) 0.0257(13) 0.0010(10) 0.0028(10) -0.0021(9)
C69 0.028(2) 0.0200(17) 0.040(2) -0.0004(16) 0.0084(17) 0.0007(15)
C70 0.076(4) 0.022(2) 0.052(3) 0.008(2) 0.001(3) -0.003(2)
C71 0.058(3) 0.041(3) 0.047(3) -0.009(2) -0.003(3) 0.000(2)
C72 0.035(3) 0.031(2) 0.127(6) -0.018(3) 0.022(3) 0.003(2)
C73 0.059(3) 0.035(2) 0.048(3) -0.007(2) 0.021(3) -0.015(2)
N74 0.106(5) 0.053(3) 0.051(3) 0.007(2) 0.020(3) -0.025(3)
C75 0.055(3) 0.037(3) 0.053(3) 0.002(2) 0.007(3) -0.006(2)
O4 0.0344(15) 0.0171(12) 0.0274(14) 0.0012(10) 0.0145(12) 0.0013(11)
C77 0.070(4) 0.048(3) 0.063(4) -0.005(3) -0.012(3) -0.003(3)
C78 0.072(4) 0.060(4) 0.075(5) -0.008(3) 0.005(4) 0.012(3)
N79 0.094(5) 0.103(6) 0.068(4) -0.014(4) 0.003(4) -0.017(4)
O80 0.0253(15) 0.067(2) 0.0415(19) 0.0195(17) -0.0094(14) -0.0087(15)
C81 0.023(3) 0.050(4) 0.059(5) 0.0000 0.0000 -0.005(3)
C82 0.043(4) 0.047(4) 0.055(5) 0.0000 0.0000 0.012(3)
N83 0.086(7) 0.103(7) 0.056(5) 0.0000 0.0000 0.024(6)
C701 0.0109(13) 0.0244(16) 0.0164(14) 0.0023(12) 0.0047(11) 0.0031(12)
C201 0.0152(15) 0.0288(18) 0.0296(19) 0.0119(15) 0.0028(13) -0.0008(13)
C241 0.0233(17) 0.0217(16) 0.0195(16) 0.0053(13) 0.0054(13) -0.0023(13)
C101 0.0183(16) 0.0235(17) 0.0323(19) -0.0008(15) 0.0114(14) 0.0003(13)

loop_
_atom_type_symbol
_atom_type_scat_dispersion_real
_atom_type_scat_dispersion_imag
_atom_type_scat_Cromer_Mann_a1
_atom_type_scat_Cromer_Mann_b1
_atom_type_scat_Cromer_Mann_a2
_atom_type_scat_Cromer_Mann_b2
_atom_type_scat_Cromer_Mann_a3
_atom_type_scat_Cromer_Mann_b3
_atom_type_scat_Cromer_Mann_a4
_atom_type_scat_Cromer_Mann_b4
_atom_type_scat_Cromer_Mann_c
_atom_type_scat_source
C 0.0033 0.0016 2.3100 20.8439 1.0200 10.2075 1.5886 0.5687 0.8650 51.6512 0.2156 'International Tables Vol C 4.2.6.8 and 6.1.1.4'
H 0.0000 0.0000 0.4930 10.5109 0.3229 26.1257 0.1402 3.1424 0.0408 57.7998 0.0030 'International Tables Vol C 4.2.6.8 and 6.1.1.4'
N 0.0061 0.0033 12.2126 0.0057 3.1322 9.8933 2.0125 28.9975 1.1663 0.5826 -11.5290 'International Tables Vol C 4.2.6.8 and 6.1.1.4'
O 0.0106 0.0060 3.0485 13.2771 2.2868 5.7011 1.5463 0.3239 0.8670 32.9089 0.2508 'International Tables Vol C 4.2.6.8 and 6.1.1.4'
Fe 0.3463 0.8444 11.7695 4.7611 7.3573 0.3072 3.5222 15.3535 2.3045 76.8805 1.0369 'International Tables Vol C 4.2.6.8 and 6.1.1.4'

loop_
_geom_angle_atom_site_label_1
_geom_angle_site_symmetry_1
_geom_angle_atom_site_label_2
_geom_angle_site_symmetry_2
_geom_angle_atom_site_label_3
_geom_angle_site_symmetry_3
_geom_angle
_geom_angle_publ_flag
O2 . Fe2 . Fe3 . 27.97(7) yes
O2 . Fe2 . O25 . 97.58(10) yes
Fe3 . Fe2 . O25 . 124.17(7) yes
O2 . Fe2 . O28 . 98.40(11) yes
Fe3 . Fe2 . O28 . 72.12(8) yes
O25 . Fe2 . O28 . 163.70(10) yes
O2 . Fe2 . O61 . 107.37(10) yes
Fe3 . Fe2 . O61 . 112.60(7) yes
O25 . Fe2 . O61 . 88.84(10) yes
O28 . Fe2 . O61 . 83.37(11) yes
O2 . Fe2 . O66 . 95.85(10) yes
Fe3 . Fe2 . O66 . 84.30(7) yes
O25 . Fe2 . O66 . 96.27(10) yes
O28 . Fe2 . O66 . 85.27(11) yes
O61 . Fe2 . O66 . 155.37(10) yes
O2 . Fe2 . C67 . 126.50(11) yes
Fe3 . Fe2 . C67 . 110.50(9) yes
O25 . Fe2 . C67 . 94.12(11) yes
O28 . Fe2 . C67 . 78.87(12) yes
O61 . Fe2 . C67 . 124.94(11) yes
O2 . Fe2 . O68 . 156.67(10) yes
Fe3 . Fe2 . O68 . 136.85(7) yes
O25 . Fe2 . O68 . 86.66(10) yes
O28 . Fe2 . O68 . 79.92(11) yes
O61 . Fe2 . O68 . 95.61(10) yes
O66 . Fe2 . C67 . 30.84(11) yes
O66 . Fe2 . O68 . 60.84(9) yes
C67 . Fe2 . O68 . 30.18(11) yes
Fe2 . O2 . Fe3 . 125.78(13) yes
Fe2 . O2 . Fe5 . 118.36(12) yes
Fe3 . O2 . Fe5 . 94.52(10) yes
O11 2_565 Fe3 . O2 . 97.34(10) yes
O11 2_565 Fe3 . Fe2 . 118.23(7) yes
O2 . Fe3 . Fe2 . 26.24(7) yes
O11 2_565 Fe3 . O3 . 91.60(10) yes
O2 . Fe3 . O3 . 83.98(9) yes
Fe2 . Fe3 . O3 . 98.86(7) yes
O11 2_565 Fe3 . Fe5 . 92.03(7) yes
O2 . Fe3 . Fe5 . 42.90(7) yes
Fe2 . Fe3 . Fe5 . 62.414(15) yes
O3 . Fe3 . Fe5 . 41.38(7) yes
O11 2_565 Fe3 . O26 . 167.06(11) yes
O2 . Fe3 . O26 . 95.12(11) yes
Fe2 . Fe3 . O26 . 72.86(8) yes
O3 . Fe3 . O26 . 93.16(12) yes
Fe5 . Fe3 . O26 . 99.49(10) yes
O11 2_565 Fe3 . O51 . 86.02(11) yes
O2 . Fe3 . O51 . 175.28(11) yes
Fe2 . Fe3 . O51 . 149.09(8) yes
O3 . Fe3 . O51 . 99.29(10) yes
Fe5 . Fe3 . O51 . 140.61(8) yes
O11 2_565 Fe3 . O4 . 87.97(11) yes
O2 . Fe3 . O4 . 89.39(10) yes
Fe2 . Fe3 . O4 . 75.48(8) yes
O3 . Fe3 . O4 . 173.25(11) yes
Fe5 . Fe3 . O4 . 131.89(8) yes
O26 . Fe3 . O51 . 81.34(12) yes
O26 . Fe3 . O4 . 88.69(13) yes
O51 . Fe3 . O4 . 87.41(11) yes
Fe3 . O3 . Fe5 . 97.55(10) yes
Fe3 . O3 . Fe4 . 126.19(12) yes
Fe5 . O3 . Fe4 . 128.21(13) yes
Fe3 . Fe5 . O1 2_565 88.70(7) yes
Fe3 . Fe5 . O2 . 42.58(7) yes
O1 2_565 Fe5 . O2 . 97.04(10) yes
Fe3 . Fe5 . O3 . 41.06(7) yes
O1 2_565 Fe5 . O3 . 86.96(10) yes
O2 . Fe5 . O3 . 83.35(9) yes
Fe3 . Fe5 . O6 . 131.63(7) yes
O1 2_565 Fe5 . O6 . 90.63(9) yes
O2 . Fe5 . O6 . 89.70(10) yes
O3 . Fe5 . O6 . 172.30(10) yes
Fe3 . Fe5 . Fe4 . 63.800(15) yes
O1 2_565 Fe5 . Fe4 . 74.18(7) yes
O2 . Fe5 . Fe4 . 106.23(7) yes
O3 . Fe5 . Fe4 . 25.17(7) yes
O6 . Fe5 . Fe4 . 158.99(7) yes
Fe3 . Fe5 . O44 . 136.98(7) yes
O1 2_565 Fe5 . O44 . 89.76(10) yes
O2 . Fe5 . O44 . 173.11(10) yes
O3 . Fe5 . O44 . 95.93(10) yes
O6 . Fe5 . O44 . 91.37(10) yes
Fe3 . Fe5 . O59 . 97.93(7) yes
O1 2_565 Fe5 . O59 . 170.51(10) yes
O2 . Fe5 . O59 . 92.43(10) yes
O3 . Fe5 . O59 . 93.58(9) yes
O6 . Fe5 . O59 . 90.01(9) yes
Fe4 . Fe5 . O44 . 74.47(7) yes
Fe4 . Fe5 . O59 . 102.62(7) yes
O44 . Fe5 . O59 . 80.77(10) yes
Fe5 . O6 . C7 . 122.24(19) yes
Fe5 . O6 . Fe1 . 124.68(11) yes
C7 . O6 . Fe1 . 113.08(19) yes
Fe5 . O6 . C701 . 122.24(19) yes
Fe1 . O6 . C701 . 113.08(19) yes
O6 . C7 . C9 . 109.2(3) yes
O6 . C7 . H71 . 109.6 no
C9 . C7 . H71 . 109.1 no
O6 . C7 . H72 . 110.0 no
C9 . C7 . H72 . 109.9 no
H71 . C7 . H72 . 109.0 no
N14 . C8 . C701 . 106.1(7) yes
N14 . C8 . H81 . 111.3 no
C701 . C8 . H81 . 110.5 no
N14 . C8 . H82 . 110.2 no
C701 . C8 . H82 . 109.2 no
H81 . C8 . H82 . 109.5 no
C7 . C9 . C10 . 108.0(3) yes
C7 . C9 . C12 . 107.9(3) yes
C10 . C9 . C12 . 111.1(3) yes
C7 . C9 . N14 . 108.5(3) yes
C10 . C9 . N14 . 106.4(3) yes
C12 . C9 . N14 . 114.8(3) yes
C9 . C10 . O11 . 110.2(3) yes
C9 . C10 . H101 . 109.5 no
O11 . C10 . H101 . 109.2 no
C9 . C10 . H102 . 109.7 no
O11 . C10 . H102 . 109.4 no
H101 . C10 . H102 . 108.9 no
C10 . O11 . Fe3 2_565 121.2(2) yes
C10 . O11 . Fe1 . 113.1(2) yes
Fe3 2_565 O11 . Fe1 . 125.29(12) yes
Fe3 2_565 O11 . C101 . 121.2(2) yes
Fe1 . O11 . C101 . 113.1(2) yes
C9 . C12 . O13 . 110.8(3) yes
C9 . C12 . H121 . 108.7 no
O13 . C12 . H121 . 108.9 no
C9 . C12 . H122 . 109.4 no
O13 . C12 . H122 . 109.6 no
H121 . C12 . H122 . 109.5 no
C12 . O13 . H13 . 101(4) no
C8 . N14 . C9 . 50.5(9) yes
C8 . N14 . C15 . 65.6(8) yes
C9 . N14 . C15 . 115.9(3) yes
C8 . N14 . C16 . 125.3(10) yes
C9 . N14 . C16 . 175.8(5) yes
C15 . N14 . C16 . 59.9(5) yes
C8 . N14 . C19 . 142.7(9) yes
C9 . N14 . C19 . 116.3(3) yes
C15 . N14 . C19 . 110.5(3) yes
C16 . N14 . C19 . 66.7(4) yes
C8 . N14 . C23 . 105.0(15) yes
C9 . N14 . C23 . 60.0(8) yes
C15 . N14 . C23 . 148.1(9) yes
C16 . N14 . C23 . 123.5(8) yes
C19 . N14 . C23 . 57.4(7) yes
C8 . N14 . Fe1 . 109.1(7) yes
C9 . N14 . Fe1 . 97.6(2) yes
C15 . N14 . Fe1 . 107.8(2) yes
C16 . N14 . Fe1 . 84.0(8) yes
C19 . N14 . Fe1 . 107.2(2) yes
C23 . N14 . Fe1 . 104.1(9) yes
N14 . C15 . H151 . 109.1 no
N14 . C15 . H152 . 109.2 no
H151 . C15 . H152 . 109.5 no
N14 . C15 . C241 . 110.4(3) yes
H151 . C15 . C241 . 109.0 no
H152 . C15 . C241 . 109.6 no
N14 . C16 . C17 . 94.7(15) yes
N14 . C16 . C24 . 102.2(6) yes
C17 . C16 . C24 . 99.0(15) yes
N14 . C16 . Fe1 . 58.2(6) yes
C17 . C16 . Fe1 . 152.6(14) yes
C24 . C16 . Fe1 . 85.0(8) yes
N14 . C16 . C201 . 100.8(6) yes
C17 . C16 . C201 . 101.9(15) yes
C24 . C16 . C201 . 147.3(11) yes
Fe1 . C16 . C201 . 87.8(8) yes
N14 . C16 . C241 . 102.2(6) yes
C17 . C16 . C241 . 99.0(15) yes
Fe1 . C16 . C241 . 85.0(8) yes
C201 . C16 . C241 . 147.3(11) yes
C16 . C17 . O18 . 112(2) yes
C16 . C17 . H171 . 113.5 no
O18 . C17 . H171 . 110.6 no
C16 . C17 . H172 . 107.3 no
O18 . C17 . H172 . 103.8 no
H171 . C17 . H172 . 109.5 no
C17 . O18 . H181 . 113.9 no
N14 . C19 . C20 . 108.8(3) yes
N14 . C19 . H191 . 109.7 no
C20 . C19 . H191 . 109.6 no
N14 . C19 . H192 . 109.4 no
C20 . C19 . H192 . 109.9 no
H191 . C19 . H192 . 109.5 no
C19 . C20 . O21 . 109.0(3) yes
C19 . C20 . H201 . 110.4 no
O21 . C20 . H201 . 110.0 no
C19 . C20 . H202 . 110.3 no
O21 . C20 . H202 . 109.9 no
H201 . C20 . H202 . 107.3 no
C20 . O21 . Fe4 2_565 117.0(2) yes
C20 . O21 . Fe1 . 115.3(2) yes
Fe4 2_565 O21 . Fe1 . 117.94(12) yes
Fe4 2_565 O21 . C201 . 117.0(2) yes
Fe1 . O21 . C201 . 115.3(2) yes
O21 2_565 Fe4 . O3 . 100.95(10) yes
O21 2_565 Fe4 . Fe5 . 93.78(7) yes
O3 . Fe4 . Fe5 . 26.62(7) yes
O21 2_565 Fe4 . Fe1 2_565 31.65(7) yes
O3 . Fe4 . Fe1 2_565 69.79(7) yes
Fe5 . Fe4 . Fe1 2_565 63.390(13) yes
O21 2_565 Fe4 . O35 . 155.26(11) yes
O3 . Fe4 . O35 . 103.79(10) yes
Fe5 . Fe4 . O35 . 108.65(8) yes
Fe1 2_565 Fe4 . O35 . 171.93(8) yes
O21 2_565 Fe4 . C36 . 124.08(12) yes
O3 . Fe4 . C36 . 134.97(12) yes
Fe5 . Fe4 . C36 . 134.59(9) yes
Fe1 2_565 Fe4 . C36 . 154.66(10) yes
O35 . Fe4 . C36 . 31.20(12) yes
O21 2_565 Fe4 . O37 . 93.67(10) yes
O3 . Fe4 . O37 . 165.37(10) yes
Fe5 . Fe4 . O37 . 152.48(7) yes
Fe1 2_565 Fe4 . O37 . 124.68(7) yes
O35 . Fe4 . O37 . 61.60(10) yes
O21 2_565 Fe4 . O42 . 91.78(10) yes
O3 . Fe4 . O42 . 95.85(10) yes
Fe5 . Fe4 . O42 . 70.37(7) yes
Fe1 2_565 Fe4 . O42 . 89.51(7) yes
O35 . Fe4 . O42 . 86.26(11) yes
O21 2_565 Fe4 . O49 . 92.06(10) yes
O3 . Fe4 . O49 . 96.16(10) yes
Fe5 . Fe4 . O49 . 122.28(8) yes
Fe1 2_565 Fe4 . O49 . 100.50(8) yes
O35 . Fe4 . O49 . 84.82(11) yes
C36 . Fe4 . O37 . 30.41(11) yes
C36 . Fe4 . O42 . 83.17(12) yes
O37 . Fe4 . O42 . 82.95(10) yes
C36 . Fe4 . O49 . 83.93(12) yes
O37 . Fe4 . O49 . 83.85(10) yes
O42 . Fe4 . O49 . 166.46(10) yes
N14 . C23 . C101 . 102.8(7) yes
N14 . C23 . H231 . 111.2 no
C101 . C23 . H231 . 112.3 no
N14 . C23 . H232 . 109.8 no
C101 . C23 . H232 . 111.1 no
H231 . C23 . H232 . 109.5 no
C16 . C24 . O25 . 99.0(8) yes
C16 . C24 . H2411 . 119.8 no
O25 . C24 . H2411 . 112.1 no
C16 . C24 . H2412 . 107.4 no
O25 . C24 . H2412 . 110.8 no
H2411 . C24 . H2412 . 107.5 no
C16 . C24 . H241 . 151.4 no
O25 . C24 . H241 . 109.6 no
H2411 . C24 . H241 . 49.0 no
H2412 . C24 . H241 . 62.8 no
C16 . C24 . H242 . 61.0 no
O25 . C24 . H242 . 109.9 no
H2411 . C24 . H242 . 137.0 no
H2412 . C24 . H242 . 46.9 no
H241 . C24 . H242 . 107.3 no
C24 . O25 . Fe2 . 116.2(2) yes
C24 . O25 . Fe1 . 112.2(2) yes
Fe2 . O25 . Fe1 . 123.13(12) yes
Fe2 . O25 . C241 . 116.2(2) yes
Fe1 . O25 . C241 . 112.2(2) yes
Fe3 . O26 . C27 . 133.5(3) yes
O26 . C27 . O28 . 125.3(3) yes
O26 . C27 . C29 . 115.8(3) yes
O28 . C27 . C29 . 118.9(3) yes
Fe2 . O28 . C27 . 132.1(2) yes
C27 . C29 . C30 . 112.3(4) yes
C27 . C29 . C31 . 108.6(4) yes
C30 . C29 . C31 . 109.1(5) yes
C27 . C29 . C32 . 106.3(4) yes
C30 . C29 . C32 . 114.6(6) yes
C31 . C29 . C32 . 105.5(6) yes
C29 . C30 . H301 . 110.2 no
C29 . C30 . H302 . 107.4 no
H301 . C30 . H302 . 109.5 no
C29 . C30 . H303 . 110.8 no
H301 . C30 . H303 . 109.5 no
H302 . C30 . H303 . 109.5 no
C29 . C31 . H311 . 109.5 no
C29 . C31 . H312 . 109.0 no
H311 . C31 . H312 . 109.5 no
C29 . C31 . H313 . 109.9 no
H311 . C31 . H313 . 109.5 no
H312 . C31 . H313 . 109.5 no
C29 . C32 . H321 . 109.6 no
C29 . C32 . H322 . 109.7 no
H321 . C32 . H322 . 109.5 no
C29 . C32 . H323 . 109.1 no
H321 . C32 . H323 . 109.5 no
H322 . C32 . H323 . 109.5 no
N14 . Fe1 . O6 . 80.94(10) yes
N14 . Fe1 . O21 . 80.39(10) yes
O6 . Fe1 . O21 . 161.30(9) yes
N14 . Fe1 . O11 . 79.33(10) yes
O6 . Fe1 . O11 . 83.68(10) yes
O21 . Fe1 . O11 . 91.78(10) yes
N14 . Fe1 . O25 . 82.33(10) yes
O6 . Fe1 . O25 . 85.53(10) yes
O21 . Fe1 . O25 . 93.07(10) yes
O11 . Fe1 . O25 . 159.96(10) yes
N14 . Fe1 . C16 . 37.9(3) yes
O6 . Fe1 . C16 . 108.3(3) yes
O21 . Fe1 . C16 . 55.8(2) yes
O11 . Fe1 . C16 . 107.7(3) yes
O25 . Fe1 . C16 . 60.1(2) yes
N14 . Fe1 . Fe4 2_565 102.87(7) yes
O6 . Fe1 . Fe4 2_565 158.34(7) yes
O21 . Fe1 . Fe4 2_565 30.40(6) yes
O11 . Fe1 . Fe4 2_565 76.24(7) yes
O25 . Fe1 . Fe4 2_565 116.04(7) yes
N14 . Fe1 . O1 . 175.21(11) yes
O6 . Fe1 . O1 . 100.11(10) yes
O21 . Fe1 . O1 . 98.40(10) yes
O11 . Fe1 . O1 . 96.11(10) yes
O25 . Fe1 . O1 . 102.39(10) yes
C16 . Fe1 . Fe4 2_565 85.8(2) yes
C16 . Fe1 . O1 . 144.4(3) yes
Fe4 2_565 Fe1 . O1 . 74.43(7) yes
Fe5 2_565 O1 . Fe1 . 130.17(13) yes
Fe5 2_565 O1 . H1 . 120(4) no
Fe1 . O1 . H1 . 107(4) no
Fe4 . O35 . C36 . 91.5(2) yes
O35 . C36 . Fe4 . 57.25(18) yes
O35 . C36 . O37 . 119.0(3) yes
Fe4 . C36 . O37 . 61.78(18) yes
O35 . C36 . C38 . 119.5(3) yes
Fe4 . C36 . C38 . 176.8(3) yes
O37 . C36 . C38 . 121.4(4) yes
Fe4 . O37 . C36 . 87.8(2) yes
C36 . C38 . C39 . 109.8(4) yes
C36 . C38 . C40 . 106.8(4) yes
C39 . C38 . C40 . 109.9(4) yes
C36 . C38 . C41 . 109.3(4) yes
C39 . C38 . C41 . 110.4(4) yes
C40 . C38 . C41 . 110.5(5) yes
C38 . C39 . H391 . 109.8 no
C38 . C39 . H392 . 109.2 no
H391 . C39 . H392 . 109.5 no
C38 . C39 . H393 . 109.3 no
H391 . C39 . H393 . 109.5 no
H392 . C39 . H393 . 109.5 no
C38 . C40 . H401 . 110.1 no
C38 . C40 . H402 . 109.3 no
H401 . C40 . H402 . 109.5 no
C38 . C40 . H403 . 109.1 no
H401 . C40 . H403 . 109.5 no
H402 . C40 . H403 . 109.5 no
C38 . C41 . H411 . 110.1 no
C38 . C41 . H412 . 109.6 no
H411 . C41 . H412 . 109.5 no
C38 . C41 . H413 . 108.7 no
H411 . C41 . H413 . 109.5 no
H412 . C41 . H413 . 109.5 no
Fe4 . O42 . C43 . 134.5(2) yes
O42 . C43 . O44 . 124.9(3) yes
O42 . C43 . C45 . 118.0(3) yes
O44 . C43 . C45 . 117.1(3) yes
Fe5 . O44 . C43 . 130.1(2) yes
C43 . C45 . C46 . 110.5(3) yes
C43 . C45 . C47 . 106.4(4) yes
C46 . C45 . C47 . 110.0(4) yes
C43 . C45 . C48 . 109.8(3) yes
C46 . C45 . C48 . 108.7(4) yes
C47 . C45 . C48 . 111.4(4) yes
C45 . C46 . H461 . 110.0 no
C45 . C46 . H462 . 109.4 no
H461 . C46 . H462 . 109.5 no
C45 . C46 . H463 . 109.0 no
H461 . C46 . H463 . 109.5 no
H462 . C46 . H463 . 109.5 no
C45 . C47 . H471 . 110.2 no
C45 . C47 . H472 . 109.3 no
H471 . C47 . H472 . 109.5 no
C45 . C47 . H473 . 108.9 no
H471 . C47 . H473 . 109.5 no
H472 . C47 . H473 . 109.5 no
C45 . C48 . H481 . 109.4 no
C45 . C48 . H482 . 109.1 no
H481 . C48 . H482 . 109.5 no
C45 . C48 . H483 . 109.9 no
H481 . C48 . H483 . 109.5 no
H482 . C48 . H483 . 109.5 no
Fe4 . O49 . C50 . 136.4(2) yes
O49 . C50 . O51 . 125.0(3) yes
O49 . C50 . C52 . 116.9(3) yes
O51 . C50 . C52 . 118.0(3) yes
Fe3 . O51 . C50 . 129.8(2) yes
C50 . C52 . C53 . 106.2(3) yes
C50 . C52 . C55 . 111.1(3) yes
C53 . C52 . C55 . 111.2(4) yes
C50 . C52 . C57 . 109.4(4) yes
C53 . C52 . C57 . 108.3(5) yes
C55 . C52 . C57 . 110.5(4) yes
C52 . C53 . H531 . 109.5 no
C52 . C53 . H532 . 109.6 no
H531 . C53 . H532 . 109.5 no
C52 . C53 . H533 . 109.3 no
H531 . C53 . H533 . 109.5 no
H532 . C53 . H533 . 109.5 no
C52 . C55 . H551 . 109.6 no
C52 . C55 . H552 . 109.1 no
H551 . C55 . H552 . 109.5 no
C52 . C55 . H553 . 109.7 no
H551 . C55 . H553 . 109.5 no
H552 . C55 . H553 . 109.5 no
C52 . C57 . H571 . 109.4 no
C52 . C57 . H572 . 109.1 no
H571 . C57 . H572 . 109.5 no
C52 . C57 . H573 . 109.9 no
H571 . C57 . H573 . 109.5 no
H572 . C57 . H573 . 109.5 no
Fe5 . O59 . C60 . 129.7(2) yes
O59 . C60 . O61 . 123.8(3) yes
O59 . C60 . C62 . 118.9(3) yes
O61 . C60 . C62 . 117.3(3) yes
Fe2 . O61 . C60 . 125.3(2) yes
C60 . C62 . C63 . 105.8(3) yes
C60 . C62 . C64 . 111.5(3) yes
C63 . C62 . C64 . 110.1(3) yes
C60 . C62 . C65 . 111.0(3) yes
C63 . C62 . C65 . 109.5(3) yes
C64 . C62 . C65 . 108.9(3) yes
C62 . C63 . H631 . 110.6 no
C62 . C63 . H632 . 109.0 no
H631 . C63 . H632 . 109.5 no
C62 . C63 . H633 . 108.8 no
H631 . C63 . H633 . 109.5 no
H632 . C63 . H633 . 109.5 no
C62 . C64 . H641 . 110.0 no
C62 . C64 . H642 . 109.2 no
H641 . C64 . H642 . 109.5 no
C62 . C64 . H643 . 109.2 no
H641 . C64 . H643 . 109.5 no
H642 . C64 . H643 . 109.5 no
C62 . C65 . H651 . 110.1 no
C62 . C65 . H652 . 109.2 no
H651 . C65 . H652 . 109.5 no
C62 . C65 . H653 . 109.1 no
H651 . C65 . H653 . 109.5 no
H652 . C65 . H653 . 109.5 no
Fe2 . O66 . C67 . 91.1(2) yes
O66 . C67 . Fe2 . 58.03(18) yes
O66 . C67 . O68 . 118.1(3) yes
Fe2 . C67 . O68 . 60.56(19) yes
O66 . C67 . C69 . 121.5(3) yes
Fe2 . C67 . C69 . 168.7(3) yes
O68 . C67 . C69 . 120.2(3) yes
Fe2 . O68 . C67 . 89.3(2) yes
C67 . C69 . C70 . 109.8(4) yes
C67 . C69 . C71 . 106.5(4) yes
C70 . C69 . C71 . 106.4(4) yes
C67 . C69 . C72 . 111.9(4) yes
C70 . C69 . C72 . 113.5(5) yes
C71 . C69 . C72 . 108.2(5) yes
C69 . C70 . H701 . 109.3 no
C69 . C70 . H702 . 108.7 no
H701 . C70 . H702 . 109.5 no
C69 . C70 . H703 . 110.4 no
H701 . C70 . H703 . 109.5 no
H702 . C70 . H703 . 109.5 no
C69 . C71 . H711 . 109.4 no
C69 . C71 . H712 . 109.4 no
H711 . C71 . H712 . 109.5 no
C69 . C71 . H713 . 109.7 no
H711 . C71 . H713 . 109.5 no
H712 . C71 . H713 . 109.5 no
C69 . C72 . H721 . 109.2 no
C69 . C72 . H722 . 108.8 no
H721 . C72 . H722 . 109.5 no
C69 . C72 . H723 . 110.4 no
H721 . C72 . H723 . 109.5 no
H722 . C72 . H723 . 109.5 no
N74 . C73 . C75 . 178.0(6) yes
C73 . C75 . H751 . 109.7 no
C73 . C75 . H752 . 109.2 no
H751 . C75 . H752 . 109.5 no
C73 . C75 . H753 . 109.5 no
H751 . C75 . H753 . 109.5 no
H752 . C75 . H753 . 109.5 no
Fe3 . O4 . H41 . 118(4) no
Fe3 . O4 . H42 . 122(4) no
H41 . O4 . H42 . 95(6) no
C78 . C77 . N79 . 177.9(8) yes
C77 . C78 . H781 . 110.6 no
C77 . C78 . H782 . 108.6 no
H781 . C78 . H782 . 109.5 no
C77 . C78 . H783 . 109.1 no
H781 . C78 . H783 . 109.5 no
H782 . C78 . H783 . 109.5 no
H801 . O80 . H802 . 94(5) no
H812 7_565 C81 . H813 7_565 100(10) no
H812 7_565 C81 . H811 7_565 110(10) no
H813 7_565 C81 . H811 7_565 120(10) no
H812 7_565 C81 . C82 . 107(8) no
H813 7_565 C81 . C82 . 110(9) no
H811 7_565 C81 . C82 . 113(9) no
H812 7_565 C81 . H811 . 55(9) no
H813 7_565 C81 . H811 . 40(10) no
H811 7_565 C81 . H811 . 134(19) no
C82 . C81 . H811 . 113(9) no
H812 7_565 C81 . H812 . 146(16) no
H813 7_565 C81 . H812 . 70(10) no
H811 7_565 C81 . H812 . 55(9) no
C82 . C81 . H812 . 107(8) no
H811 . C81 . H812 . 110(10) no
H812 7_565 C81 . H813 . 70(10) no
H813 7_565 C81 . H813 . 140(18) no
H811 7_565 C81 . H813 . 40(10) no
C82 . C81 . H813 . 110(9) no
H811 . C81 . H813 . 120(10) no
H812 . C81 . H813 . 100(10) no
C81 . C82 . N83 . 179.990 yes
C8 . C701 . O6 . 111.2(9) yes
C8 . C701 . H7011 . 102.1 no
O6 . C701 . H7011 . 111.0 no
C8 . C701 . H7012 . 111.0 no
O6 . C701 . H7012 . 111.5 no
H7011 . C701 . H7012 . 109.6 no
C16 . C201 . O21 . 91.4(8) yes
C16 . C201 . H2011 . 121.1 no
O21 . C201 . H2011 . 114.1 no
C16 . C201 . H2012 . 109.7 no
O21 . C201 . H2012 . 111.9 no
H2011 . C201 . H2012 . 108.0 no
C15 . C241 . C16 . 58.4(5) yes
C15 . C241 . O25 . 110.6(3) yes
C16 . C241 . O25 . 99.0(8) yes
C15 . C241 . H2411 . 62.7 no
C16 . C241 . H2411 . 119.8 no
O25 . C241 . H2411 . 112.1 no
C15 . C241 . H2412 . 137.9 no
C16 . C241 . H2412 . 107.4 no
O25 . C241 . H2412 . 110.8 no
H2411 . C241 . H2412 . 107.5 no
C15 . C241 . H241 . 109.3 no
C16 . C241 . H241 . 151.4 no
O25 . C241 . H241 . 109.6 no
H2411 . C241 . H241 . 49.0 no
H2412 . C241 . H241 . 62.8 no
C15 . C241 . H242 . 110.1 no
C16 . C241 . H242 . 61.0 no
O25 . C241 . H242 . 109.9 no
H2411 . C241 . H242 . 137.0 no
H2412 . C241 . H242 . 46.9 no
H241 . C241 . H242 . 107.3 no
C23 . C101 . O11 . 98.7(10) yes
C23 . C101 . H1011 . 113.5 no
O11 . C101 . H1011 . 111.9 no
C23 . C101 . H1012 . 111.1 no
O11 . C101 . H1012 . 112.4 no
H1011 . C101 . H1012 . 109.0 no
H813 7_565 H811 . C81 . 70(8) no
H811 7_565 H813 . C81 . 67(7) no

loop_
_geom_bond_atom_site_label_1
_geom_bond_site_symmetry_1
_geom_bond_atom_site_label_2
_geom_bond_site_symmetry_2
_geom_bond_distance
_geom_bond_publ_flag
Fe2 . O2 . 1.860(2) yes
Fe2 . Fe3 . 3.4129(7) yes
Fe2 . O25 . 1.989(2) yes
Fe2 . O28 . 2.061(3) yes
Fe2 . O61 . 2.025(2) yes
Fe2 . O66 . 2.120(3) yes
Fe2 . C67 . 2.498(4) yes
Fe2 . O68 . 2.176(3) yes
O2 . Fe3 . 1.973(2) yes
O2 . Fe5 . 1.985(2) yes
Fe3 . O11 2_565 1.993(2) yes
Fe3 . O3 . 1.927(2) yes
Fe3 . Fe5 . 2.9075(7) yes
Fe3 . O26 . 1.998(3) yes
Fe3 . O51 . 2.034(3) yes
Fe3 . O4 . 2.103(3) yes
O3 . Fe5 . 1.939(2) yes
O3 . Fe4 . 1.840(2) yes
Fe5 . O1 2_565 2.035(2) yes
Fe5 . O6 . 1.980(2) yes
Fe5 . Fe4 . 3.3998(6) yes
Fe5 . O44 . 2.013(2) yes
Fe5 . O59 . 2.108(2) yes
O6 . C7 . 1.418(4) yes
O6 . Fe1 . 2.051(2) yes
O6 . C701 . 1.418(4) yes
C7 . C9 . 1.545(5) yes
C7 . H71 . 1.008 no
C7 . H72 . 0.998 no
C8 . N14 . 1.542(9) yes
C8 . C701 . 1.537(9) yes
C8 . H81 . 1.000 no
C8 . H82 . 1.000 no
C9 . C10 . 1.554(5) yes
C9 . C12 . 1.525(5) yes
C9 . N14 . 1.487(5) yes
C10 . O11 . 1.426(4) yes
C10 . H101 . 1.006 no
C10 . H102 . 1.002 no
O11 . Fe1 . 2.022(3) yes
O11 . C101 . 1.426(4) yes
C12 . O13 . 1.408(5) yes
C12 . H121 . 1.000 no
C12 . H122 . 1.000 no
O13 . H13 . 0.91(4) no
N14 . C15 . 1.499(5) yes
N14 . C16 . 1.565(10) yes
N14 . C19 . 1.494(5) yes
N14 . C23 . 1.554(9) yes
N14 . Fe1 . 2.167(3) yes
C15 . H151 . 1.000 no
C15 . H152 . 1.000 no
C15 . C241 . 1.518(5) yes
C16 . C17 . 1.562(10) yes
C16 . C24 . 1.616(8) yes
C16 . Fe1 . 2.54(2) yes
C16 . C201 . 1.614(8) yes
C16 . C241 . 1.616(8) yes
C17 . O18 . 1.44(4) yes
C17 . H171 . 1.000 no
C17 . H172 . 1.000 no
O18 . H181 . 0.900 no
C19 . C20 . 1.519(5) yes
C19 . H191 . 1.000 no
C19 . H192 . 1.000 no
C20 . O21 . 1.436(4) yes
C20 . H201 . 1.013 no
C20 . H202 . 1.014 no
O21 . Fe4 2_565 1.966(2) yes
O21 . Fe1 . 2.038(2) yes
O21 . C201 . 1.436(4) yes
Fe4 . Fe1 2_565 3.4317(6) yes
Fe4 . O35 . 2.076(3) yes
Fe4 . C36 . 2.468(4) yes
Fe4 . O37 . 2.176(2) yes
Fe4 . O42 . 2.033(3) yes
Fe4 . O49 . 2.030(3) yes
C23 . C101 . 1.562(9) yes
C23 . H231 . 1.000 no
C23 . H232 . 1.000 no
C24 . O25 . 1.438(4) yes
C24 . H2411 . 1.002 no
C24 . H2412 . 1.022 no
C24 . H241 . 1.018 no
C24 . H242 . 1.010 no
O25 . Fe1 . 2.018(2) yes
O25 . C241 . 1.438(4) yes
O26 . C27 . 1.248(5) yes
C27 . O28 . 1.264(5) yes
C27 . C29 . 1.527(5) yes
C29 . C30 . 1.462(7) yes
C29 . C31 . 1.536(8) yes
C29 . C32 . 1.504(8) yes
C30 . H301 . 1.000 no
C30 . H302 . 1.000 no
C30 . H303 . 1.000 no
C31 . H311 . 1.000 no
C31 . H312 . 1.000 no
C31 . H313 . 1.000 no
C32 . H321 . 1.000 no
C32 . H322 . 1.000 no
C32 . H323 . 1.000 no
Fe1 . O1 . 1.922(2) yes
O1 . H1 . 0.83(4) no
O35 . C36 . 1.279(5) yes
C36 . O37 . 1.250(5) yes
C36 . C38 . 1.524(5) yes
C38 . C39 . 1.528(7) yes
C38 . C40 . 1.533(8) yes
C38 . C41 . 1.528(6) yes
C39 . H391 . 1.000 no
C39 . H392 . 1.000 no
C39 . H393 . 1.000 no
C40 . H401 . 1.000 no
C40 . H402 . 1.000 no
C40 . H403 . 1.000 no
C41 . H411 . 1.000 no
C41 . H412 . 1.000 no
C41 . H413 . 1.000 no
O42 . C43 . 1.262(4) yes
C43 . O44 . 1.259(4) yes
C43 . C45 . 1.526(5) yes
C45 . C46 . 1.527(6) yes
C45 . C47 . 1.517(7) yes
C45 . C48 . 1.535(6) yes
C46 . H461 . 1.000 no
C46 . H462 . 1.000 no
C46 . H463 . 1.000 no
C47 . H471 . 1.000 no
C47 . H472 . 1.000 no
C47 . H473 . 1.000 no
C48 . H481 . 1.000 no
C48 . H482 . 1.000 no
C48 . H483 . 1.000 no
O49 . C50 . 1.257(4) yes
C50 . O51 . 1.260(4) yes
C50 . C52 . 1.531(5) yes
C52 . C53 . 1.529(7) yes
C52 . C55 . 1.499(6) yes
C52 . C57 . 1.533(7) yes
C53 . H531 . 1.000 no
C53 . H532 . 1.000 no
C53 . H533 . 1.000 no
C55 . H551 . 1.000 no
C55 . H552 . 1.000 no
C55 . H553 . 1.000 no
C57 . H571 . 1.000 no
C57 . H572 . 1.000 no
C57 . H573 . 1.000 no
O59 . C60 . 1.261(4) yes
C60 . O61 . 1.268(4) yes
C60 . C62 . 1.536(5) yes
C62 . C63 . 1.530(6) yes
C62 . C64 . 1.534(6) yes
C62 . C65 . 1.528(5) yes
C63 . H631 . 1.000 no
C63 . H632 . 1.000 no
C63 . H633 . 1.000 no
C64 . H641 . 1.000 no
C64 . H642 . 1.000 no
C64 . H643 . 1.000 no
C65 . H651 . 1.000 no
C65 . H652 . 1.000 no
C65 . H653 . 1.000 no
O66 . C67 . 1.281(4) yes
C67 . O68 . 1.256(4) yes
C67 . C69 . 1.516(5) yes
C69 . C70 . 1.525(7) yes
C69 . C71 . 1.555(7) yes
C69 . C72 . 1.500(6) yes
C70 . H701 . 1.000 no
C70 . H702 . 1.000 no
C70 . H703 . 1.000 no
C71 . H711 . 1.000 no
C71 . H712 . 1.000 no
C71 . H713 . 1.000 no
C72 . H721 . 1.000 no
C72 . H722 . 1.000 no
C72 . H723 . 1.000 no
C73 . N74 . 1.143(8) yes
C73 . C75 . 1.448(8) yes
C75 . H751 . 1.000 no
C75 . H752 . 1.000 no
C75 . H753 . 1.000 no
O4 . H41 . 0.84(4) no
O4 . H42 . 0.83(4) no
C77 . C78 . 1.438(10) yes
C77 . N79 . 1.150(9) yes
C78 . H781 . 1.000 no
C78 . H782 . 1.000 no
C78 . H783 . 1.000 no
O80 . H801 . 1.02(4) no
O80 . H802 . 0.94(4) no
C81 . H812 7_565 0.90(5) no
C81 . H813 7_565 0.90(5) no
C81 . H811 7_565 0.89(5) no
C81 . C82 . 1.434(12) yes
C81 . H811 . 0.89(5) no
C81 . H812 . 0.90(5) no
C81 . H813 . 0.90(5) no
C82 . N83 . 1.109(12) yes
C701 . H7011 . 1.003 no
C701 . H7012 . 0.995 no
C201 . H2011 . 0.995 no
C201 . H2012 . 1.023 no
C241 . H2411 . 1.002 no
C241 . H2412 . 1.022 no
C241 . H241 . 1.018 no
C241 . H242 . 1.010 no
C101 . H1011 . 1.007 no
C101 . H1012 . 0.999 no
H811 . H813 7_565 0.64(15) no

loop_
_geom_hbond_atom_site_label_D
_geom_hbond_site_symmetry_D
_geom_hbond_atom_site_label_H
_geom_hbond_site_symmetry_H
_geom_hbond_atom_site_label_A
_geom_hbond_site_symmetry_A
_geom_hbond_angle_DHA
_geom_hbond_distance_DH
_geom_hbond_distance_HA
_geom_hbond_distance_DA
_geom_hbond_publ_flag
N14 . H152 . O18 . 121 2.06 2.12 3.641(2) yes
O13 . H13 . O80 3_455 170 0.91 1.79 2.696(2) yes
O4 . H41 . O66 . 160 0.84 1.88 2.685(2) yes
O80 . H802 . O59 . 174 0.94 1.96 2.898(2) yes
O4 . H42 . N74 5_554 165 0.83 1.99 2.793(2) yes
O13 . H231 . N14 . 128 1.15 2.13 2.983(2) yes
